data_7123251
loop_
_publ_author_name
'Liang, Liang'
'Luo, Dong'
'Zuo, Tao'
'Zhou, Xiao-Ping'
'Li, Dan'

_publ_section_title
;
 Control over synthesis of homovalent and mixed-valent cubic
 cobalt-imidazolate cages
;
_journal_name_full 'Chemical Communications'
_journal_paper_doi 10.1039/C9CC02083G
_journal_year 2019
_chemical_formula_moiety '[Co8 (C13 H11 F3 N3)12 Br4],2 (Co Br4) Br 8(C3 H7 N O) 9.625(C4 H10 O) 2.125(H2O)'
_chemical_formula_sum 'C218.5 H132 Br13 Co10 F36 N44 O19.75'
_chemical_formula_weight 6001.76
_space_group_crystal_system orthorhombic
_space_group_IT_number 70
_space_group_name_Hall '-F 2uv 2vw'
_space_group_name_H-M_alt 'F d d d'
_symmetry_space_group_name_Hall '-F 2uv 2vw'
_symmetry_space_group_name_H-M 'F d d d :2'
_atom_sites_solution_hydrogens geom
_audit_creation_method SHELXL-2018/3
_audit_update_record
;
2019-03-12 deposited with the CCDC.    2019-04-02 downloaded from the CCDC.
;
_cell_angle_alpha 90
_cell_angle_beta 90
_cell_angle_gamma 90
_cell_formula_units_Z 8
_cell_length_a 24.0922(19)
_cell_length_b 30.1286(12)
_cell_length_c 68.447(3)
_cell_measurement_reflns_used 3759
_cell_measurement_temperature 100(2)
_cell_measurement_theta_max 62.4620
_cell_measurement_theta_min 3.8780
_cell_volume 49683(5)
_computing_structure_refinement 'SHELXL-2018/3 (Sheldrick, 2018)'
_diffrn_ambient_temperature 100(2)
_diffrn_detector 'CCD plate'
_diffrn_detector_area_resol_mean 10.4098
_diffrn_measured_fraction_theta_full 0.995
_diffrn_measured_fraction_theta_max 0.961
_diffrn_measurement_device_type 'Xcalibur, Atlas, Gemini'
_diffrn_measurement_method '\w scans'
_diffrn_radiation_type CuK\a
_diffrn_radiation_wavelength 1.54178
_diffrn_reflns_av_R_equivalents 0.1109
_diffrn_reflns_av_unetI/netI 0.1434
_diffrn_reflns_Laue_measured_fraction_full 0.995
_diffrn_reflns_Laue_measured_fraction_max 0.961
_diffrn_reflns_limit_h_max 29
_diffrn_reflns_limit_h_min -29
_diffrn_reflns_limit_k_max 36
_diffrn_reflns_limit_k_min -14
_diffrn_reflns_limit_l_max 85
_diffrn_reflns_limit_l_min -78
_diffrn_reflns_number 31574
_diffrn_reflns_point_group_measured_fraction_full 0.995
_diffrn_reflns_point_group_measured_fraction_max 0.961
_diffrn_reflns_theta_full 67.679
_diffrn_reflns_theta_max 74.829
_diffrn_reflns_theta_min 3.890
_diffrn_source 'Enhance (Cu) X-ray Source'
_exptl_absorpt_coefficient_mu 8.142
_exptl_absorpt_correction_T_max 1
_exptl_absorpt_correction_T_min 0.41724
_exptl_absorpt_correction_type multi-scan
_exptl_crystal_colour kermesinus
_exptl_crystal_density_diffrn 1.605
_exptl_crystal_description polyhedron
_exptl_crystal_F_000 18952
_exptl_crystal_size_max 0.18
_exptl_crystal_size_mid 0.16
_exptl_crystal_size_min 0.15
_refine_diff_density_max 1.514
_refine_diff_density_min -0.977
_refine_diff_density_rms 0.176
_refine_ls_extinction_method none
_refine_ls_goodness_of_fit_ref 1.210
_refine_ls_hydrogen_treatment constr
_refine_ls_matrix_type full
_refine_ls_number_parameters 522
_refine_ls_number_reflns 12276
_refine_ls_number_restraints 11
_refine_ls_restrained_S_all 1.210
_refine_ls_R_factor_all 0.2629
_refine_ls_R_factor_gt 0.1405
_refine_ls_shift/su_max 0.000
_refine_ls_shift/su_mean 0.000
_refine_ls_structure_factor_coef Fsqd
_refine_ls_weighting_details 'w=1/[\s^2^(Fo^2^)+(0.2000P)^2^] where P=(Fo^2^+2Fc^2^)/3'
_refine_ls_weighting_scheme calc
_refine_ls_wR_factor_gt 0.3732
_refine_ls_wR_factor_ref 0.4544
_reflns_Friedel_coverage 0.000
_reflns_number_gt 4731
_reflns_number_total 12276
_reflns_threshold_expression 'I > 2\s(I)'
_cod_data_source_file c9cc02083g2.cif
_cod_data_source_block 4
_cod_database_code 7123251
_shelx_shelxl_version_number 2018/3
_shelx_space_group_comment
;
The symmetry employed for this shelxl refinement is uniquely defined
by the following loop, which should always be used as a source of
symmetry information in preference to the above space-group names.
They are only intended as comments.
;

loop_
_space_group_symop_operation_xyz
'x, y, z'
'-x+3/4, -y+3/4, z'
'-x+3/4, y, -z+3/4'
'x, -y+3/4, -z+3/4'
'x, y+1/2, z+1/2'
'-x+3/4, -y+5/4, z+1/2'
'-x+3/4, y+1/2, -z+5/4'
'x, -y+5/4, -z+5/4'
'x+1/2, y, z+1/2'
'-x+5/4, -y+3/4, z+1/2'
'-x+5/4, y, -z+5/4'
'x+1/2, -y+3/4, -z+5/4'
'x+1/2, y+1/2, z'
'-x+5/4, -y+5/4, z'
'-x+5/4, y+1/2, -z+3/4'
'x+1/2, -y+5/4, -z+3/4'
'-x, -y, -z'
'x-3/4, y-3/4, -z'
'x-3/4, -y, z-3/4'
'-x, y-3/4, z-3/4'
'-x, -y+1/2, -z+1/2'
'x-3/4, y-1/4, -z+1/2'
'x-3/4, -y+1/2, z-1/4'
'-x, y-1/4, z-1/4'
'-x+1/2, -y, -z+1/2'
'x-1/4, y-3/4, -z+1/2'
'x-1/4, -y, z-1/4'
'-x+1/2, y-3/4, z-1/4'
'-x+1/2, -y+1/2, -z'
'x-1/4, y-1/4, -z'
'x-1/4, -y+1/2, z-3/4'
'-x+1/2, y-1/4, z-3/4'

loop_
_atom_site_label
_atom_site_type_symbol
_atom_site_fract_x
_atom_site_fract_y
_atom_site_fract_z
_atom_site_U_iso_or_equiv
_atom_site_adp_type
_atom_site_occupancy
_atom_site_site_symmetry_order
_atom_site_calc_flag
_atom_site_refinement_flags_posn
_atom_site_refinement_flags_adp
_atom_site_refinement_flags_occupancy
Br1 Br 0.29925(9) -0.01031(7) 0.06365(2) 0.0711(6) Uani 1 1 d . . .
Co1 Co 0.25348(12) 0.02025(9) 0.17018(3) 0.0571(8) Uani 1 1 d . . .
Co2 Co 0.24144(12) 0.03355(9) 0.08421(3) 0.0546(7) Uani 1 1 d . . .
F1 F 0.3373(7) 0.2132(4) 0.23227(16) 0.125(4) Uani 1 1 d . . .
F2 F 0.3939(8) 0.1804(5) 0.2518(2) 0.148(7) Uani 1 1 d . . .
F3 F 0.3054(8) 0.1720(6) 0.2536(2) 0.149(7) Uani 1 1 d . . .
F4 F 0.4696(11) -0.0266(8) 0.0967(3) 0.226(7) Uani 1 1 d . U .
F5 F 0.4260(11) -0.0708(8) 0.0833(3) 0.226(7) Uani 1 1 d . U .
F6 F 0.4871(11) -0.0931(8) 0.0998(3) 0.226(7) Uani 1 1 d . . .
F7 F 0.0594(12) -0.1781(9) 0.2096(5) 0.35(2) Uani 1 1 d D . .
F8 F 0.0165(14) -0.1270(10) 0.2237(3) 0.35(2) Uani 1 1 d D . .
F9 F 0.0177(11) -0.1301(8) 0.1928(3) 0.297(19) Uani 1 1 d D . .
N1 N 0.2653(6) 0.0302(4) 0.14336(16) 0.055(3) Uani 1 1 d . . .
N2 N 0.2716(6) 0.0386(5) 0.11136(16) 0.057(4) Uani 1 1 d . . .
N3 N 0.3356(6) 0.0287(5) 0.17105(18) 0.060(4) Uani 1 1 d . . .
N4 N 0.2422(5) 0.0815(4) 0.17386(15) 0.049(3) Uani 1 1 d . . .
N5 N 0.2325(7) 0.1549(5) 0.17564(18) 0.064(4) Uani 1 1 d . . .
N6 N 0.2550(7) -0.0435(5) 0.16652(16) 0.061(4) Uani 1 1 d . . .
N7 N 0.1747(6) 0.0122(4) 0.16595(15) 0.049(3) Uani 1 1 d . . .
N8 N 0.0863(6) 0.0101(4) 0.16265(15) 0.052(4) Uani 1 1 d . . .
N9 N 0.2415(6) 0.0181(5) 0.19900(16) 0.062(4) Uani 1 1 d . . .
C1 C 0.2394(7) 0.0287(5) 0.12663(17) 0.049(4) Uani 1 1 d . . .
H1 H 0.202010 0.021386 0.125446 0.059 Uiso 1 1 calc R U .
C2 C 0.3225(8) 0.0448(7) 0.1187(2) 0.066(5) Uani 1 1 d . . .
C3 C 0.3212(7) 0.0383(5) 0.1385(2) 0.054(4) Uani 1 1 d . . .
C4 C 0.3729(8) 0.0566(6) 0.1060(2) 0.068(5) Uani 1 1 d . . .
H4A H 0.406377 0.051650 0.113217 0.101 Uiso 1 1 calc R U .
H4B H 0.370767 0.087272 0.102189 0.101 Uiso 1 1 calc R U .
H4C H 0.372877 0.038304 0.094481 0.101 Uiso 1 1 calc R U .
C5 C 0.3571(9) 0.0365(5) 0.15523(19) 0.062(5) Uani 1 1 d . . .
H5 H 0.395168 0.041100 0.154072 0.074 Uiso 1 1 calc R U .
C6 C 0.3709(9) 0.0236(6) 0.1892(2) 0.076(6) Uani 1 1 d . . .
H6A H 0.409741 0.021682 0.185578 0.091 Uiso 1 1 calc R U .
H6B H 0.360776 -0.003375 0.196018 0.091 Uiso 1 1 calc R U .
C7 C 0.3618(8) 0.0632(7) 0.2023(2) 0.068(5) Uani 1 1 d . . .
C8 C 0.3656(9) 0.1095(7) 0.1953(3) 0.086(6) Uani 1 1 d . . .
H8 H 0.371582 0.114286 0.182061 0.103 Uiso 1 1 calc R U .
C9 C 0.3606(9) 0.1467(8) 0.2076(3) 0.083(6) Uani 1 1 d . . .
H9 H 0.363911 0.175648 0.203051 0.100 Uiso 1 1 calc R U .
C10 C 0.3504(14) 0.1369(9) 0.2273(3) 0.125(4) Uani 1 1 d . . .
C11 C 0.3489(9) 0.0949(7) 0.2346(2) 0.086(7) Uani 1 1 d . . .
H11 H 0.344137 0.090574 0.247948 0.103 Uiso 1 1 calc R U .
C12 C 0.3545(8) 0.0588(7) 0.2224(2) 0.071(5) Uani 1 1 d . . .
H12 H 0.353269 0.030439 0.227725 0.085 Uiso 1 1 calc R U .
C13 C 0.3465(15) 0.1735(9) 0.2406(3) 0.125(4) Uani 1 1 d . . .
C14 C 0.1310(8) 0.0352(6) 0.1661(2) 0.057(4) Uani 1 1 d . . .
H14 H 0.130027 0.065654 0.168288 0.069 Uiso 1 1 calc R U .
C15 C 0.1042(9) -0.0328(6) 0.1596(2) 0.070(5) Uani 1 1 d . . .
C16 C 0.1616(8) -0.0313(6) 0.1620(2) 0.055(4) Uani 1 1 d . . .
C17 C 0.0676(8) -0.0716(6) 0.1544(3) 0.079(6) Uani 1 1 d . . .
H17A H 0.029833 -0.064735 0.157689 0.118 Uiso 1 1 calc R U .
H17B H 0.079332 -0.097261 0.161694 0.118 Uiso 1 1 calc R U .
H17C H 0.070401 -0.077667 0.140711 0.118 Uiso 1 1 calc R U .
C18 C 0.2061(9) -0.0604(6) 0.1623(2) 0.065(5) Uani 1 1 d . . .
H18 H 0.201650 -0.090520 0.159687 0.078 Uiso 1 1 calc R U .
C19 C 0.3049(8) -0.0725(6) 0.1668(2) 0.064(5) Uani 1 1 d . . .
H19A H 0.327140 -0.064849 0.178150 0.077 Uiso 1 1 calc R U .
H19B H 0.292983 -0.103020 0.168344 0.077 Uiso 1 1 calc R U .
C20 C 0.3402(8) -0.0692(6) 0.1492(2) 0.061(4) Uani 1 1 d . . .
C21 C 0.3210(9) -0.0694(7) 0.1306(2) 0.077(6) Uani 1 1 d . . .
H21 H 0.282880 -0.072165 0.128774 0.092 Uiso 1 1 calc R U .
C22 C 0.3519(9) -0.0661(7) 0.1149(3) 0.079(6) Uani 1 1 d . . .
H22 H 0.335562 -0.063757 0.102604 0.095 Uiso 1 1 calc R U .
C23 C 0.4082(11) -0.0660(8) 0.1167(3) 0.093(7) Uani 1 1 d . . .
C24 C 0.4326(11) -0.0634(8) 0.1356(3) 0.096(7) Uani 1 1 d . . .
H24 H 0.470791 -0.061024 0.137317 0.115 Uiso 1 1 calc R U .
C25 C 0.3966(9) -0.0646(6) 0.1515(3) 0.077(6) Uani 1 1 d . . .
H25 H 0.411022 -0.062220 0.164054 0.092 Uiso 1 1 calc R U .
C26 C 0.448(2) -0.0686(16) 0.1007(6) 0.226(7) Uani 1 1 d . . .
C27 C 0.2437(6) 0.1201(5) 0.1644(2) 0.052(4) Uani 1 1 d . . .
H27 H 0.251753 0.122507 0.151114 0.062 Uiso 1 1 calc R U .
C28 C 0.2227(7) 0.1394(6) 0.1936(2) 0.059(4) Uani 1 1 d . . .
C29 C 0.2284(7) 0.0934(5) 0.19306(19) 0.055(4) Uani 1 1 d . . .
C30 C 0.2060(8) 0.1661(6) 0.2111(2) 0.069(5) Uani 1 1 d . . .
H30A H 0.207728 0.147915 0.222562 0.104 Uiso 1 1 calc R U .
H30B H 0.168748 0.176800 0.209346 0.104 Uiso 1 1 calc R U .
H30C H 0.230737 0.190894 0.212508 0.104 Uiso 1 1 calc R U .
C31 C 0.2296(9) 0.0567(5) 0.20637(19) 0.070(6) Uani 1 1 d . . .
H31 H 0.222290 0.060308 0.219612 0.084 Uiso 1 1 calc R U .
C32 C 0.2416(8) -0.0229(5) 0.2110(2) 0.058(4) Uani 1 1 d . . .
H32A H 0.247445 -0.014738 0.224547 0.069 Uiso 1 1 calc R U .
H32B H 0.272625 -0.041244 0.206986 0.069 Uiso 1 1 calc R U .
C33 C 0.1892(9) -0.0499(6) 0.2096(2) 0.068(5) Uani 1 1 d . . .
C34 C 0.1966(10) -0.0942(7) 0.2081(2) 0.079(6) Uani 1 1 d . . .
H34 H 0.232200 -0.106142 0.208002 0.095 Uiso 1 1 calc R U .
C35 C 0.1501(12) -0.1219(8) 0.2067(3) 0.089(7) Uani 1 1 d . . .
H35 H 0.154506 -0.152381 0.205349 0.107 Uiso 1 1 calc R U .
C36 C 0.0997(12) -0.1040(9) 0.2073(3) 0.096(7) Uani 1 1 d D . .
C37 C 0.0934(10) -0.0574(7) 0.2083(3) 0.081(4) Uani 1 1 d . . .
H37 H 0.058192 -0.044810 0.207796 0.098 Uiso 1 1 calc R U .
C38 C 0.1389(10) -0.0312(8) 0.2100(3) 0.081(4) Uani 1 1 d . . .
H38 H 0.135140 -0.000667 0.211358 0.098 Uiso 1 1 calc R U .
C39 C 0.0467(18) -0.1336(19) 0.2070(7) 0.35(2) Uani 1 1 d D . .
Br2 Br 0.125000 0.125000 0.125000 0.0793(12) Uani 1 4 d S T P
Br3 Br 0.32804(13) -0.07151(9) 0.24660(2) 0.1047(10) Uani 1 1 d . . .
Br4 Br 0.43371(14) -0.08155(10) 0.20550(3) 0.1179(11) Uani 1 1 d . . .
Co3 Co 0.375000 -0.125000 0.22665(5) 0.0937(18) Uani 1 2 d S T P

loop_
_atom_site_aniso_label
_atom_site_aniso_U_11
_atom_site_aniso_U_22
_atom_site_aniso_U_33
_atom_site_aniso_U_23
_atom_site_aniso_U_13
_atom_site_aniso_U_12
Br1 0.0914(15) 0.0714(12) 0.0506(8) -0.0002(8) 0.0131(9) 0.0134(11)
Co1 0.0733(19) 0.0587(17) 0.0392(11) 0.0073(11) 0.0022(12) 0.0036(15)
Co2 0.0695(18) 0.0556(16) 0.0388(11) 0.0020(10) 0.0030(12) 0.0021(14)
F1 0.222(13) 0.098(8) 0.055(5) 0.005(5) -0.015(7) 0.002(9)
F2 0.203(19) 0.128(12) 0.112(11) -0.046(9) -0.063(12) 0.020(12)
F3 0.21(2) 0.151(14) 0.084(9) -0.005(9) 0.019(11) -0.003(13)
F4 0.282(18) 0.227(14) 0.169(11) 0.044(10) 0.153(12) 0.093(12)
F5 0.282(18) 0.227(14) 0.169(11) 0.044(10) 0.153(12) 0.093(12)
F6 0.282(18) 0.227(14) 0.169(11) 0.044(10) 0.153(12) 0.093(12)
F7 0.32(4) 0.40(4) 0.31(4) 0.16(3) -0.11(3) -0.26(3)
F8 0.32(4) 0.40(4) 0.31(4) 0.16(3) -0.11(3) -0.26(3)
F9 0.38(4) 0.32(3) 0.19(2) 0.13(2) -0.11(2) -0.27(3)
N1 0.083(10) 0.044(7) 0.037(5) 0.009(5) -0.001(6) -0.002(7)
N2 0.050(8) 0.080(10) 0.042(6) 0.008(6) 0.019(6) -0.002(8)
N3 0.052(8) 0.071(10) 0.055(7) 0.012(7) -0.015(6) -0.006(7)
N4 0.067(9) 0.041(7) 0.039(5) 0.011(5) -0.008(6) -0.003(7)
N5 0.087(11) 0.062(9) 0.045(6) -0.009(6) -0.003(7) 0.014(8)
N6 0.090(12) 0.057(9) 0.037(5) 0.017(6) 0.012(7) 0.019(9)
N7 0.069(9) 0.046(7) 0.032(5) 0.008(5) -0.016(6) -0.014(7)
N8 0.073(9) 0.049(8) 0.035(5) 0.012(5) 0.039(6) 0.016(7)
N9 0.077(10) 0.073(10) 0.035(5) 0.015(6) 0.000(6) -0.006(8)
C1 0.066(11) 0.052(9) 0.029(5) 0.014(6) 0.006(6) -0.003(8)
C2 0.063(12) 0.086(14) 0.050(8) 0.003(8) 0.008(8) 0.011(11)
C3 0.068(11) 0.052(10) 0.041(7) 0.004(6) 0.005(7) -0.017(9)
C4 0.079(13) 0.076(12) 0.048(8) -0.005(8) -0.013(8) 0.013(11)
C5 0.095(14) 0.056(10) 0.035(6) -0.003(7) 0.008(8) -0.005(10)
C6 0.106(16) 0.067(12) 0.054(9) 0.010(8) 0.004(10) -0.005(12)
C7 0.065(12) 0.105(15) 0.035(6) 0.009(8) -0.017(7) -0.010(11)
C8 0.111(18) 0.085(15) 0.062(10) 0.028(10) -0.012(11) 0.014(13)
C9 0.086(15) 0.102(17) 0.062(10) -0.003(11) -0.005(10) 0.009(13)
C10 0.222(13) 0.098(8) 0.055(5) 0.005(5) -0.015(7) 0.002(9)
C11 0.127(19) 0.104(16) 0.026(6) 0.017(8) -0.012(9) 0.004(14)
C12 0.079(13) 0.088(14) 0.046(8) 0.007(9) -0.011(8) -0.028(11)
C13 0.222(13) 0.098(8) 0.055(5) 0.005(5) -0.015(7) 0.002(9)
C14 0.056(11) 0.044(10) 0.071(10) 0.011(8) -0.004(9) -0.006(10)
C15 0.117(17) 0.057(11) 0.034(6) -0.003(7) -0.004(9) -0.016(12)
C16 0.062(12) 0.050(10) 0.054(8) -0.002(7) -0.004(8) -0.007(10)
C17 0.094(16) 0.072(13) 0.070(11) -0.014(10) -0.006(11) -0.012(12)
C18 0.085(14) 0.070(12) 0.040(7) 0.017(7) 0.001(9) -0.006(12)
C19 0.082(13) 0.064(11) 0.046(7) 0.008(7) 0.007(8) 0.014(10)
C20 0.067(13) 0.050(10) 0.065(9) 0.007(8) -0.006(9) 0.003(10)
C21 0.092(15) 0.086(14) 0.052(9) -0.001(9) 0.010(10) -0.004(12)
C22 0.084(15) 0.088(15) 0.065(10) 0.030(10) 0.001(10) 0.021(13)
C23 0.110(19) 0.091(16) 0.078(12) 0.016(11) 0.038(13) 0.039(15)
C24 0.13(2) 0.107(17) 0.053(10) 0.019(11) 0.004(11) 0.026(15)
C25 0.101(17) 0.072(13) 0.058(9) 0.014(9) 0.012(10) 0.027(12)
C26 0.282(18) 0.227(14) 0.169(11) 0.044(10) 0.153(12) 0.093(12)
C27 0.047(9) 0.064(10) 0.044(7) 0.011(7) 0.005(7) -0.024(8)
C28 0.060(11) 0.073(12) 0.043(7) -0.002(7) 0.003(7) 0.018(9)
C29 0.072(11) 0.059(10) 0.034(6) 0.005(6) 0.001(7) 0.004(9)
C30 0.095(14) 0.076(12) 0.037(7) -0.012(7) 0.011(8) 0.008(11)
C31 0.127(17) 0.058(11) 0.026(6) -0.013(6) 0.004(8) -0.002(11)
C32 0.083(13) 0.051(9) 0.039(7) 0.010(6) -0.010(7) 0.014(9)
C33 0.099(16) 0.065(12) 0.039(7) 0.014(7) -0.013(8) -0.008(12)
C34 0.121(19) 0.070(13) 0.047(8) 0.010(8) -0.007(10) -0.012(14)
C35 0.14(2) 0.073(14) 0.060(10) 0.012(10) 0.012(13) -0.006(16)
C36 0.13(2) 0.096(19) 0.068(12) 0.012(12) 0.001(14) -0.025(17)
C37 0.099(13) 0.085(11) 0.060(7) 0.015(7) -0.028(8) -0.005(9)
C38 0.099(13) 0.085(11) 0.060(7) 0.015(7) -0.028(8) -0.005(9)
C39 0.32(4) 0.40(4) 0.31(4) 0.16(3) -0.11(3) -0.26(3)
Br2 0.096(3) 0.083(3) 0.0584(19) 0.000 0.000 0.000
Br3 0.168(3) 0.1109(18) 0.0352(7) 0.0002(9) 0.0061(11) 0.0651(18)
Br4 0.161(3) 0.135(2) 0.0575(11) 0.0196(13) 0.0130(14) 0.057(2)
Co3 0.139(5) 0.106(4) 0.0359(17) 0.000 0.000 0.060(4)

loop_
_atom_type_symbol
_atom_type_description
_atom_type_scat_dispersion_real
_atom_type_scat_dispersion_imag
_atom_type_scat_source
C C 0.0181 0.0091 'International Tables Vol C Tables 4.2.6.8 and 6.1.1.4'
H H 0.0000 0.0000 'International Tables Vol C Tables 4.2.6.8 and 6.1.1.4'
Br Br -0.6763 1.2805 'International Tables Vol C Tables 4.2.6.8 and 6.1.1.4'
Co Co -2.3653 3.6143 'International Tables Vol C Tables 4.2.6.8 and 6.1.1.4'
F F 0.0727 0.0534 'International Tables Vol C Tables 4.2.6.8 and 6.1.1.4'
N N 0.0311 0.0180 'International Tables Vol C Tables 4.2.6.8 and 6.1.1.4'

loop_
_geom_angle_atom_site_label_1
_geom_angle_atom_site_label_2
_geom_angle_atom_site_label_3
_geom_angle
_geom_angle_site_symmetry_1
_geom_angle_site_symmetry_3
N1 Co1 N4 89.8(5) . .
N1 Co1 N7 91.3(6) . .
N4 Co1 N7 90.0(6) . .
N1 Co1 N6 91.6(5) . .
N4 Co1 N6 172.8(7) . .
N7 Co1 N6 82.8(6) . .
N1 Co1 N9 172.7(6) . .
N4 Co1 N9 83.1(5) . .
N7 Co1 N9 90.1(5) . .
N6 Co1 N9 95.6(5) . .
N1 Co1 N3 81.9(6) . .
N4 Co1 N3 90.9(6) . .
N7 Co1 N3 173.1(5) . .
N6 Co1 N3 96.4(7) . .
N9 Co1 N3 96.8(6) . .
N5 Co2 N8 105.3(6) 8_544 11_454
N5 Co2 N2 106.5(6) 8_544 .
N8 Co2 N2 105.4(5) 11_454 .
N5 Co2 Br1 112.4(4) 8_544 .
N8 Co2 Br1 114.3(3) 11_454 .
N2 Co2 Br1 112.3(4) . .
C1 N1 C3 104.9(12) . .
C1 N1 Co1 141.1(12) . .
C3 N1 Co1 113.7(10) . .
C2 N2 C1 105.6(13) . .
C2 N2 Co2 133.9(10) . .
C1 N2 Co2 119.8(11) . .
C5 N3 C6 120.6(16) . .
C5 N3 Co1 114.7(12) . .
C6 N3 Co1 124.7(11) . .
C27 N4 C29 103.9(12) . .
C27 N4 Co1 141.9(10) . .
C29 N4 Co1 114.2(9) . .
C27 N5 C28 107.2(14) . .
C27 N5 Co2 121.1(10) . 8_544
C28 N5 Co2 131.2(12) . 8_544
C18 N6 C19 120.0(16) . .
C18 N6 Co1 113.3(12) . .
C19 N6 Co1 126.6(13) . .
C14 N7 C16 109.5(15) . .
C14 N7 Co1 138.5(12) . .
C16 N7 Co1 112.0(12) . .
C14 N8 C15 107.7(15) . .
C14 N8 Co2 122.1(11) . 11_454
C15 N8 Co2 129.6(13) . 11_454
C31 N9 C32 122.0(12) . .
C31 N9 Co1 112.7(10) . .
C32 N9 Co1 125.1(11) . .
N1 C1 N2 113.6(15) . .
N2 C2 C3 109.4(15) . .
N2 C2 C4 122.7(14) . .
C3 C2 C4 127.9(17) . .
C2 C3 N1 106.3(15) . .
C2 C3 C5 141.2(17) . .
N1 C3 C5 112.5(13) . .
N3 C5 C3 117.2(18) . .
N3 C6 C7 109.1(15) . .
C12 C7 C8 114.6(18) . .
C12 C7 C6 122.0(18) . .
C8 C7 C6 123.1(15) . .
C9 C8 C7 123.6(17) . .
C10 C9 C8 115(2) . .
C11 C10 C9 124(2) . .
C11 C10 C13 118.4(19) . .
C9 C10 C13 117(2) . .
C10 C11 C12 120.4(15) . .
C7 C12 C11 122.4(18) . .
F3 C13 F1 101(2) . .
F3 C13 F2 104.7(18) . .
F1 C13 F2 104(2) . .
F3 C13 C10 116(3) . .
F1 C13 C10 115.0(18) . .
F2 C13 C10 114(3) . .
N7 C14 N8 111.1(15) . .
C16 C15 N8 105.3(15) . .
C16 C15 C17 129.3(18) . .
N8 C15 C17 125.4(19) . .
C18 C16 N7 115.0(16) . .
C18 C16 C15 138.5(18) . .
N7 C16 C15 106.4(16) . .
N6 C18 C16 116.8(17) . .
C20 C19 N6 114.5(13) . .
C25 C20 C21 116.6(18) . .
C25 C20 C19 118.6(16) . .
C21 C20 C19 124.8(18) . .
C22 C21 C20 125(2) . .
C21 C22 C23 119.3(19) . .
C22 C23 C24 119.7(19) . .
C22 C23 C26 125(3) . .
C24 C23 C26 115(3) . .
C23 C24 C25 117(2) . .
C20 C25 C24 122(2) . .
F6 C26 F5 104(3) . .
F6 C26 F4 104(4) . .
F5 C26 F4 91(3) . .
F6 C26 C23 126(4) . .
F5 C26 C23 116(5) . .
F4 C26 C23 110(3) . .
N4 C27 N5 113.5(13) . .
N5 C28 C29 107.7(13) . .
N5 C28 C30 126.4(16) . .
C29 C28 C30 125.9(14) . .
C31 C29 N4 113.1(13) . .
C31 C29 C28 138.8(13) . .
N4 C29 C28 107.8(12) . .
N9 C31 C29 116.7(12) . .
N9 C32 C33 114.5(13) . .
C34 C33 C38 123(2) . .
C34 C33 C32 115(2) . .
C38 C33 C32 122.1(18) . .
C33 C34 C35 119(2) . .
C36 C35 C34 119(2) . .
C37 C36 C35 120(2) . .
C37 C36 C39 119(3) . .
C35 C36 C39 121(3) . .
C36 C37 C38 120(2) . .
C33 C38 C37 119(2) . .
F9 C39 F8 111(4) . .
F9 C39 F7 109(3) . .
F8 C39 F7 98(4) . .
F9 C39 C36 116(4) . .
F8 C39 C36 110(3) . .
F7 C39 C36 112(5) . .
Br3 Co3 Br3 110.51(17) 2_545 .
Br3 Co3 Br4 115.50(10) 2_545 .
Br3 Co3 Br4 104.72(10) . .
Br3 Co3 Br4 104.72(10) 2_545 2_545
Br3 Co3 Br4 115.50(10) . 2_545
Br4 Co3 Br4 106.2(2) . 2_545

loop_
_geom_bond_atom_site_label_1
_geom_bond_atom_site_label_2
_geom_bond_distance
_geom_bond_site_symmetry_2
Br1 Co2 2.380(3) .
Co1 N1 1.882(11) .
Co1 N4 1.883(12) .
Co1 N7 1.935(14) .
Co1 N6 1.938(14) .
Co1 N9 1.995(11) .
Co1 N3 1.997(14) .
Co2 N5 1.985(15) 8_544
Co2 N8 2.013(13) 11_454
Co2 N2 2.001(13) .
F1 C13 1.34(3) .
F2 C13 1.39(3) .
F3 C13 1.33(3) .
F4 C26 1.40(5) .
F5 C26 1.30(6) .
F6 C26 1.21(4) .
F7 C39 1.39(7) .
F8 C39 1.37(2) .
F9 C39 1.20(6) .
N1 C1 1.306(18) .
N1 C3 1.41(2) .
N2 C2 1.34(2) .
N2 C1 1.336(17) .
N3 C5 1.223(19) .
N3 C6 1.51(2) .
N4 C27 1.333(18) .
N4 C29 1.403(17) .
N5 C27 1.33(2) .
N5 C28 1.339(19) .
N6 C18 1.32(2) .
N6 C19 1.48(2) .
N7 C14 1.26(2) .
N7 C16 1.375(19) .
N8 C14 1.34(2) .
N8 C15 1.38(2) .
N9 C31 1.30(2) .
N9 C32 1.482(18) .
C2 C3 1.37(2) .
C2 C4 1.54(2) .
C3 C5 1.44(2) .
C6 C7 1.51(3) .
C7 C12 1.39(2) .
C7 C8 1.48(3) .
C8 C9 1.41(3) .
C9 C10 1.40(3) .
C10 C11 1.36(3) .
C10 C13 1.44(3) .
C11 C12 1.38(3) .
C15 C16 1.39(3) .
C15 C17 1.51(2) .
C16 C18 1.39(2) .
C19 C20 1.48(2) .
C20 C25 1.37(3) .
C20 C21 1.35(2) .
C21 C22 1.31(2) .
C22 C23 1.36(3) .
C23 C24 1.42(3) .
C23 C26 1.45(4) .
C24 C25 1.39(3) .
C28 C29 1.39(2) .
C28 C30 1.495(19) .
C29 C31 1.43(2) .
C32 C33 1.50(2) .
C33 C34 1.35(3) .
C33 C38 1.34(3) .
C34 C35 1.40(3) .
C35 C36 1.33(3) .
C36 C37 1.41(3) .
C36 C39 1.557(10) .
C37 C38 1.36(3) .
Br3 Co3 2.396(3) .
Br4 Co3 2.411(4) .
